data_4518786
loop_
_publ_author_name
'Liang, Juncong'
'Zhang, Heng'
'Hao, Aiyou'
'Xing, Pengyao'

_publ_section_title
;
 Hierarchically Evolved Supramolecular Chirality Mediated by
 Arene-Perfluoroarene Interaction.
;
_journal_issue 24
_journal_name_full 'ACS applied materials &amp; interfaces'
_journal_page_first 29170
_journal_page_last 29178
_journal_paper_doi 10.1021/acsami.1c07720
_journal_volume 13
_journal_year 2021
_chemical_absolute_configuration syn
_chemical_formula_moiety '2(C25 H25 N O3 S)'
_chemical_formula_sum 'C50 H50 N2 O6 S2'
_chemical_formula_weight 839.04
_space_group_crystal_system monoclinic
_space_group_IT_number 4
_space_group_name_Hall 'P 2yb'
_space_group_name_H-M_alt 'P 1 21 1'
_atom_sites_solution_hydrogens mixed
_atom_sites_solution_primary dual
_audit_creation_date 2021-01-26
_audit_creation_method
;
Olex2 1.3
(compiled 2020.11.12 svn.r5f609507 for OlexSys, GUI svn.r6226)
;
_cell_angle_alpha 90
_cell_angle_beta 97.307(4)
_cell_angle_gamma 90
_cell_formula_units_Z 2
_cell_length_a 17.2358(8)
_cell_length_b 4.9787(2)
_cell_length_c 25.0265(9)
_cell_measurement_reflns_used 5401
_cell_measurement_temperature 293(2)
_cell_measurement_theta_max 72.9980
_cell_measurement_theta_min 5.2670
_cell_volume 2130.13(15)
_computing_cell_refinement 'CrysAlisPro 1.171.40.84a (Rigaku OD, 2020)'
_computing_data_collection 'CrysAlisPro 1.171.40.84a (Rigaku OD, 2020)'
_computing_data_reduction 'CrysAlisPro 1.171.40.84a (Rigaku OD, 2020)'
_computing_molecular_graphics 'Olex2 1.3 (Dolomanov et al., 2009)'
_computing_publication_material 'Olex2 1.3 (Dolomanov et al., 2009)'
_computing_structure_refinement 'SHELXL 2018/3 (Sheldrick, 2015)'
_computing_structure_solution 'SHELXT  (Sheldrick, 2015)'
_diffrn_ambient_temperature 293(2)
_diffrn_detector 'Hybrid Pixel Array Detector'
_diffrn_detector_area_resol_mean 10.0000
_diffrn_detector_type HyPix
_diffrn_measured_fraction_theta_full 0.997
_diffrn_measured_fraction_theta_max 0.997
_diffrn_measurement_details
;
List of Runs (angles in degrees, time in seconds):

  # Type    Start    End  Width  t~exp~   \w     \q     \k     \f   Frames
--------------------------------------------------------------------------
  1  \w    129.00 178.00   1.00    6.50    --  106.49  38.00 -60.00   49
  2  \w    101.00 178.00   1.00    6.50    --  106.49  87.00-139.00   77
  3  \w     93.00 178.00   1.00    6.50    --  106.49  38.00-150.00   85
  4  \w     93.00 119.00   1.00    6.50    --  106.49  38.00 -60.00   26
  5  \w     94.00 178.00   1.00    6.50    --  106.49  19.00 -30.00   84
  6  \w     93.00 177.00   1.00    6.50    --  106.49  57.00 150.00   84
  7  \w     57.00 134.00   1.00    6.50    --  106.49 -87.00 102.00   77
  8  \w     78.00 111.00   1.00    6.50    --  106.49-125.00 -60.00   33
  9  \w     36.00  99.00   1.00    6.50    --  106.49-125.00  90.00   63
 10  \w     34.00 105.00   1.00    6.50    --  106.49 -99.00  90.00   71
 11  \w     35.00  66.00   1.00    6.50    --  106.49 -57.00 120.00   31
 12  \w    -21.00  75.00   1.00    0.50    --   48.45 -87.00 102.00   96
 13  \w     34.00  73.00   1.00    6.50    --  106.49-125.00 -60.00   39
 14  \w     37.00 120.00   1.00    0.50    --   48.45  57.00 -90.00   83
 15  \w    -43.00 -18.00   1.00    6.50    --  -86.25  38.00  30.00   25
 16  \w    -76.00  18.00   1.00    0.50    --  -48.45  87.00-139.00   94
 17  \w    -64.00 -38.00   1.00    6.50    --  -86.25  87.00-139.00   26
 18  \w    -65.00 -14.00   1.00    6.50    --  -86.25  57.00-150.00   51
 19  \w   -104.00 -79.00   1.00    6.50    --  -86.25 -87.00 102.00   25
 20  \w   -156.00-117.00   1.00    6.50    --  -86.25 -87.00 102.00   39
 21  \w   -159.00 -71.00   1.00    6.50    --  -86.25 -57.00  30.00   88
 22  \w   -156.00 -92.00   1.00    6.50    --  -86.25 -38.00 150.00   64
 23  \w   -120.00 -73.00   1.00    0.50    --  -48.45-125.00-180.00   47
;
_diffrn_measurement_device 'four-circle diffractometer'
_diffrn_measurement_device_type 'XtaLAB Synergy, Dualflex, HyPix'
_diffrn_measurement_method '\w scans'
_diffrn_orient_matrix_type 'CrysAlisPro convention (1999,Acta A55,543-557)'
_diffrn_orient_matrix_UB_11 0.0006734000
_diffrn_orient_matrix_UB_12 0.2621951000
_diffrn_orient_matrix_UB_13 -0.0326529000
_diffrn_orient_matrix_UB_21 -0.0749826000
_diffrn_orient_matrix_UB_22 -0.0896814000
_diffrn_orient_matrix_UB_23 -0.0356938000
_diffrn_orient_matrix_UB_31 -0.0499631000
_diffrn_orient_matrix_UB_32 0.1377933000
_diffrn_orient_matrix_UB_33 0.0388752000
_diffrn_radiation_monochromator mirror
_diffrn_radiation_probe x-ray
_diffrn_radiation_type 'Cu K\a'
_diffrn_radiation_wavelength 1.54184
_diffrn_reflns_av_R_equivalents 0.0732
_diffrn_reflns_av_unetI/netI 0.0778
_diffrn_reflns_Laue_measured_fraction_full 0.997
_diffrn_reflns_Laue_measured_fraction_max 0.997
_diffrn_reflns_limit_h_max 20
_diffrn_reflns_limit_h_min -20
_diffrn_reflns_limit_k_max 5
_diffrn_reflns_limit_k_min -5
_diffrn_reflns_limit_l_max 29
_diffrn_reflns_limit_l_min -28
_diffrn_reflns_number 19979
_diffrn_reflns_point_group_measured_fraction_full 0.983
_diffrn_reflns_point_group_measured_fraction_max 0.983
_diffrn_reflns_theta_full 67.028
_diffrn_reflns_theta_max 67.028
_diffrn_reflns_theta_min 2.946
_diffrn_source 'micro-focus sealed X-ray tube'
_diffrn_source_type 'PhotonJet (Cu) X-ray Source'
_exptl_absorpt_coefficient_mu 1.562
_exptl_absorpt_correction_T_max 1.00000
_exptl_absorpt_correction_T_min 0.21800
_exptl_absorpt_correction_type multi-scan
_exptl_absorpt_process_details
;
CrysAlisPro 1.171.40.84a (Rigaku Oxford Diffraction, 2020)
Empirical absorption correction using spherical harmonics,
implemented in SCALE3 ABSPACK scaling algorithm.
;
_exptl_crystal_colour 'clear light colourless'
_exptl_crystal_colour_lustre clear
_exptl_crystal_colour_modifier light
_exptl_crystal_colour_primary colourless
_exptl_crystal_density_diffrn 1.308
_exptl_crystal_description block
_exptl_crystal_F_000 888
_exptl_crystal_size_max 0.04
_exptl_crystal_size_mid 0.03
_exptl_crystal_size_min 0.03
_refine_diff_density_max 0.345
_refine_diff_density_min -0.342
_refine_diff_density_rms 0.041
_refine_ls_abs_structure_details
;
 Flack x determined using 2019 quotients [(I+)-(I-)]/[(I+)+(I-)]
 (Parsons, Flack and Wagner, Acta Cryst. B69 (2013) 249-259).
;
_refine_ls_abs_structure_Flack 0.05(2)
_refine_ls_extinction_method none
_refine_ls_goodness_of_fit_ref 1.049
_refine_ls_hydrogen_treatment mixed
_refine_ls_matrix_type full
_refine_ls_number_parameters 549
_refine_ls_number_reflns 7460
_refine_ls_number_restraints 1
_refine_ls_restrained_S_all 1.049
_refine_ls_R_factor_all 0.0714
_refine_ls_R_factor_gt 0.0566
_refine_ls_shift/su_max 0.000
_refine_ls_shift/su_mean 0.000
_refine_ls_structure_factor_coef Fsqd
_refine_ls_weighting_details 'w=1/[\s^2^(Fo^2^)+(0.0782P)^2^+0.0432P] where P=(Fo^2^+2Fc^2^)/3'
_refine_ls_weighting_scheme calc
_refine_ls_wR_factor_gt 0.1442
_refine_ls_wR_factor_ref 0.1531
_reflns_Friedel_coverage 0.751
_reflns_Friedel_fraction_full 0.965
_reflns_Friedel_fraction_max 0.965
_reflns_number_gt 5998
_reflns_number_total 7460
_reflns_threshold_expression 'I > 2\s(I)'
_cod_data_source_file am1c07720_si_001.cif
_cod_data_source_block 210125c
_cod_depositor_comments 'Adding full bibliography for 4518786.cif.'
_cod_database_code 4518786
_shelx_shelxl_version_number 2018/3
_chemical_oxdiff_formula CNS
_shelx_space_group_comment
;
The symmetry employed for this shelxl refinement is uniquely defined
by the following loop, which should always be used as a source of
symmetry information in preference to the above space-group names.
They are only intended as comments.
;
_shelx_estimated_absorpt_t_max 0.955
_shelx_estimated_absorpt_t_min 0.940
_reflns_odcompleteness_completeness 99.74
_reflns_odcompleteness_iscentric 1
_reflns_odcompleteness_theta 66.97
_olex2_refinement_description
;
1. Fixed Uiso
 At 1.2 times of:
  All C(H) groups, All C(H,H) groups, All N(H) groups
 At 1.5 times of:
  All C(H,H,H) groups, All O(H) groups
2.a Ternary CH refined with riding coordinates:
 C22(H22), C51(H51)
2.b Secondary CH2 refined with riding coordinates:
 C18(H18A,H18B), C19(H19A,H19B), C48(H48A,H48B), C47(H47A,H47B), C52(H52A,
 H52B), C46(H46A,H46B), C17(H17A,H17B), C23(H23A,H23B), C53(H53A,H53B),
 C24(H24A,H24B)
2.c Aromatic/amide H refined with riding coordinates:
 N50(H50), N21(H21), C15(H15), C44(H44), C36(H36), C6(H6), C7(H7), C35(H35),
 C16(H16), C45(H45), C9(H9), C39(H39), C38(H38), C43(H43), C10(H10), C42(H42),
 C41(H41), C14(H14), C12(H12), C13(H13)
2.d Idealised Me refined as rotating group:
 C1AA(H1AA,H1AB,H1AC), C0AA(H0AA,H0AB,H0AC)
;
_olex2_submission_special_instructions 'No special instructions were received'
_oxdiff_exptl_absorpt_empirical_details
;
Empirical correction (ABSPACK) includes:
- Absorption correction using spherical harmonics
- Frame scaling
;
_oxdiff_exptl_absorpt_empirical_full_max 2.971
_oxdiff_exptl_absorpt_empirical_full_min 0.393

loop_
_space_group_symop_operation_xyz
'x, y, z'
'-x, y+1/2, -z'

loop_
_atom_site_label
_atom_site_type_symbol
_atom_site_fract_x
_atom_site_fract_y
_atom_site_fract_z
_atom_site_U_iso_or_equiv
_atom_site_adp_type
_atom_site_occupancy
_atom_site_site_symmetry_order
_atom_site_calc_flag
_atom_site_refinement_flags_posn
_atom_site_refinement_flags_adp
_atom_site_refinement_flags_occupancy
_atom_site_disorder_assembly
_atom_site_disorder_group
S25 S 0.55719(12) 0.2299(4) 0.43861(8) 0.1025(6) Uani 1 1 d . . . . .
S54 S -0.08631(11) 0.8213(5) 0.09704(9) 0.1135(7) Uani 1 1 d . . . . .
O56 O 0.1755(2) 0.4804(6) 0.22433(13) 0.0614(8) Uani 1 1 d . . . . .
O29 O 0.3046(2) 0.6555(6) 0.42761(14) 0.0642(9) Uani 1 1 d . . . . .
O57 O 0.2754(2) 0.7229(8) 0.20320(14) 0.0685(9) Uani 1 1 d . . . . .
H57 H 0.306(5) 0.625(15) 0.236(3) 0.103 Uiso 1 1 d . U . . .
O58 O 0.2016(2) 0.4088(5) 0.09724(14) 0.0670(10) Uani 1 1 d . . . . .
O27 O 0.3589(2) 0.5089(8) 0.28790(13) 0.0677(9) Uani 1 1 d . . . . .
N50 N 0.1872(2) 0.8500(6) 0.10665(14) 0.0489(9) Uani 1 1 d . . . . .
H50 H 0.193388 1.008103 0.093987 0.059 Uiso 1 1 calc R U . . .
O28 O 0.2590(2) 0.2889(8) 0.31440(15) 0.0696(9) Uani 1 1 d . . . . .
H28 H 0.230(5) 0.356(16) 0.281(3) 0.104 Uiso 1 1 d . U . . .
N21 N 0.3339(2) 0.2261(7) 0.41570(13) 0.0487(8) Uani 1 1 d . . . . .
H21 H 0.329148 0.061701 0.425296 0.058 Uiso 1 1 calc R U . . .
C3 C -0.0455(3) 0.7259(8) 0.36100(15) 0.0452(9) Uani 1 1 d . . . . .
C26 C 0.3295(3) 0.3717(8) 0.32086(17) 0.0484(10) Uani 1 1 d . . . . .
C32 C 0.5639(3) 0.2827(8) 0.13508(15) 0.0480(10) Uani 1 1 d . . . . .
C2 C -0.0589(3) 0.9271(8) 0.31985(15) 0.0468(10) Uani 1 1 d . . . . .
C8 C -0.1091(3) 0.6373(9) 0.38722(16) 0.0506(10) Uani 1 1 d . . . . .
C33 C 0.4878(3) 0.3897(8) 0.12728(16) 0.0490(10) Uani 1 1 d . . . . .
C20 C 0.2992(3) 0.4185(8) 0.44051(16) 0.0461(9) Uani 1 1 d . . . . .
C34 C 0.4695(3) 0.5961(9) 0.08825(17) 0.0538(11) Uani 1 1 d . . . . .
C37 C 0.6226(3) 0.3756(9) 0.10410(17) 0.0535(11) Uani 1 1 d . . . . .
C49 C 0.2110(3) 0.6384(8) 0.08086(17) 0.0485(10) Uani 1 1 d . . . . .
C4 C 0.0301(3) 0.6135(8) 0.37472(15) 0.0465(10) Uani 1 1 d . . . . .
C1 C 0.0045(3) 1.0185(9) 0.29325(17) 0.0536(11) Uani 1 1 d . . . . .
C22 C 0.3796(3) 0.2885(8) 0.37275(17) 0.0493(10) Uani 1 1 d . . . . .
H22 H 0.412687 0.442593 0.384707 0.059 Uiso 1 1 calc R U . . .
C55 C 0.2027(3) 0.6557(9) 0.19707(17) 0.0508(10) Uani 1 1 d . . . . .
C15 C 0.0921(3) 0.7150(9) 0.34680(18) 0.0552(11) Uani 1 1 d . . . . .
H15 H 0.142354 0.646922 0.355632 0.066 Uiso 1 1 calc R U . . .
C51 C 0.1511(3) 0.8216(8) 0.15565(17) 0.0507(10) Uani 1 1 d . . . . .
H51 H 0.149343 1.002415 0.170914 0.061 Uiso 1 1 calc R U . . .
C18 C 0.1695(3) 0.4417(9) 0.47551(16) 0.0522(11) Uani 1 1 d . . . . .
H18A H 0.145864 0.427127 0.508535 0.063 Uiso 1 1 calc R U . . .
H18B H 0.170289 0.630155 0.465755 0.063 Uiso 1 1 calc R U . . .
C19 C 0.2537(3) 0.3366(9) 0.48542(17) 0.0535(10) Uani 1 1 d . . . . .
H19A H 0.279188 0.407230 0.519297 0.064 Uiso 1 1 calc R U . . .
H19B H 0.252997 0.142291 0.488081 0.064 Uiso 1 1 calc R U . . .
C44 C 0.4318(3) 0.2884(10) 0.16019(18) 0.0574(11) Uani 1 1 d . . . . .
H44 H 0.381105 0.356131 0.155667 0.069 Uiso 1 1 calc R U . . .
C36 C 0.6015(3) 0.5743(10) 0.06595(18) 0.0610(13) Uani 1 1 d . . . . .
H36 H 0.638528 0.636668 0.044937 0.073 Uiso 1 1 calc R U . . .
C30 C 0.5274(3) -0.0171(9) 0.20667(17) 0.0557(12) Uani 1 1 d . . . . .
C6 C -0.0223(3) 0.3301(9) 0.43921(17) 0.0561(11) Uani 1 1 d . . . . .
H6 H -0.015242 0.197157 0.465485 0.067 Uiso 1 1 calc R U . . .
C31 C 0.5846(3) 0.0784(8) 0.17471(16) 0.0499(10) Uani 1 1 d . . . . .
C11 C -0.1338(3) 1.0366(9) 0.30610(18) 0.0569(11) Uani 1 1 d . . . . .
C7 C -0.0956(3) 0.4395(10) 0.42628(18) 0.0557(11) Uani 1 1 d . . . . .
H7 H -0.136604 0.379970 0.444013 0.067 Uiso 1 1 calc R U . . .
C35 C 0.5279(4) 0.6800(9) 0.05861(18) 0.0621(13) Uani 1 1 d . . . . .
H35 H 0.516389 0.813341 0.032788 0.074 Uiso 1 1 calc R U . . .
C16 C 0.0800(3) 0.9028(9) 0.30884(18) 0.0566(11) Uani 1 1 d . . . . .
H16 H 0.121986 0.960851 0.291882 0.068 Uiso 1 1 calc R U . . .
C48 C 0.2503(3) 0.6888(9) 0.03134(17) 0.0562(11) Uani 1 1 d . . . . .
H48A H 0.253427 0.880805 0.025323 0.067 Uiso 1 1 calc R U . . .
H48B H 0.219139 0.610293 0.000251 0.067 Uiso 1 1 calc R U . . .
C47 C 0.3329(3) 0.5685(9) 0.03711(17) 0.0548(11) Uani 1 1 d . . . . .
H47A H 0.330409 0.381819 0.047855 0.066 Uiso 1 1 calc R U . . .
H47B H 0.352362 0.573831 0.002429 0.066 Uiso 1 1 calc R U . . .
C40 C 0.6608(3) -0.0300(10) 0.18211(18) 0.0614(13) Uani 1 1 d . . . . .
C5 C 0.0412(3) 0.4103(8) 0.41460(16) 0.0511(10) Uani 1 1 d . . . . .
C45 C 0.4517(3) 0.0958(10) 0.19769(19) 0.0610(12) Uani 1 1 d . . . . .
H45 H 0.414031 0.035574 0.218355 0.073 Uiso 1 1 calc R U . . .
C52 C 0.0668(3) 0.7246(10) 0.1459(2) 0.0609(12) Uani 1 1 d . . . . .
H52A H 0.064757 0.555266 0.126605 0.073 Uiso 1 1 calc R U . . .
H52B H 0.047957 0.693495 0.180277 0.073 Uiso 1 1 calc R U . . .
C9 C -0.1846(3) 0.7557(11) 0.37213(19) 0.0624(12) Uani 1 1 d . . . . .
H9 H -0.226535 0.699606 0.389355 0.075 Uiso 1 1 calc R U . . .
C39 C 0.7177(3) 0.0710(12) 0.1499(2) 0.0692(14) Uani 1 1 d . . . . .
H39 H 0.768196 0.001250 0.154493 0.083 Uiso 1 1 calc R U . . .
C46 C 0.3899(3) 0.7190(10) 0.07859(19) 0.0605(12) Uani 1 1 d . . . . .
H46A H 0.394802 0.902430 0.066406 0.073 Uiso 1 1 calc R U . . .
H46B H 0.368114 0.725248 0.112449 0.073 Uiso 1 1 calc R U . . .
C38 C 0.6990(3) 0.2631(12) 0.11348(19) 0.0670(13) Uani 1 1 d . . . . .
H38 H 0.737237 0.325954 0.093514 0.080 Uiso 1 1 calc R U . . .
C43 C 0.5495(4) -0.2200(11) 0.24397(19) 0.0718(15) Uani 1 1 d . . . . .
H43 H 0.512735 -0.286283 0.264760 0.086 Uiso 1 1 calc R U . . .
C10 C -0.1964(3) 0.9455(12) 0.3337(2) 0.0657(13) Uani 1 1 d . . . . .
H10 H -0.246017 1.018669 0.325084 0.079 Uiso 1 1 calc R U . . .
C17 C 0.1202(3) 0.2875(9) 0.43110(18) 0.0582(11) Uani 1 1 d . . . . .
H17A H 0.148186 0.278618 0.399872 0.070 Uiso 1 1 calc R U . . .
H17B H 0.113244 0.105181 0.443267 0.070 Uiso 1 1 calc R U . . .
C42 C 0.6239(5) -0.3250(11) 0.2509(2) 0.0836(19) Uani 1 1 d . . . . .
H42 H 0.637032 -0.459339 0.276314 0.100 Uiso 1 1 calc R U . . .
C41 C 0.6783(4) -0.2317(12) 0.2206(2) 0.0779(16) Uani 1 1 d . . . . .
H41 H 0.728458 -0.304061 0.225596 0.094 Uiso 1 1 calc R U . . .
C14 C -0.0105(4) 1.2152(11) 0.2534(2) 0.0706(15) Uani 1 1 d . . . . .
H14 H 0.030258 1.276407 0.235615 0.085 Uiso 1 1 calc R U . . .
C12 C -0.1458(4) 1.2327(11) 0.2659(2) 0.0718(15) Uani 1 1 d . . . . .
H12 H -0.195340 1.305104 0.256367 0.086 Uiso 1 1 calc R U . . .
C23 C 0.4339(3) 0.0604(10) 0.3618(2) 0.0688(13) Uani 1 1 d . . . . .
H23A H 0.402601 -0.093618 0.348775 0.083 Uiso 1 1 calc R U . . .
H23B H 0.464126 0.115070 0.333511 0.083 Uiso 1 1 calc R U . . .
C13 C -0.0835(4) 1.3190(12) 0.2402(2) 0.0780(17) Uani 1 1 d . . . . .
H13 H -0.091729 1.449695 0.213485 0.094 Uiso 1 1 calc R U . . .
C53 C 0.0139(4) 0.9261(12) 0.1137(3) 0.0742(14) Uani 1 1 d . . . . .
H53A H 0.035270 0.964796 0.080568 0.089 Uiso 1 1 calc R U . . .
H53B H 0.014590 1.091878 0.134155 0.089 Uiso 1 1 calc R U . . .
C24 C 0.4895(4) -0.0234(12) 0.4104(3) 0.0834(17) Uani 1 1 d . . . . .
H24A H 0.519267 -0.176921 0.400573 0.100 Uiso 1 1 calc R U . . .
H24B H 0.458894 -0.081987 0.438253 0.100 Uiso 1 1 calc R U . . .
C1AA C -0.0726(7) 0.619(2) 0.0415(4) 0.139(3) Uani 1 1 d . . . . .
H1AA H -0.056481 0.442799 0.053737 0.208 Uiso 1 1 calc R U . . .
H1AB H -0.033100 0.697358 0.022556 0.208 Uiso 1 1 calc R U . . .
H1AC H -0.120848 0.607060 0.017723 0.208 Uiso 1 1 calc R U . . .
C0AA C 0.6107(8) 0.262(3) 0.3890(5) 0.166(5) Uani 1 1 d . . . . .
H0AA H 0.664718 0.231905 0.402410 0.249 Uiso 1 1 calc R U . . .
H0AB H 0.604468 0.439503 0.374234 0.249 Uiso 1 1 calc R U . . .
H0AC H 0.594163 0.132363 0.361462 0.249 Uiso 1 1 calc R U . . .

loop_
_atom_site_aniso_label
_atom_site_aniso_U_11
_atom_site_aniso_U_22
_atom_site_aniso_U_33
_atom_site_aniso_U_23
_atom_site_aniso_U_13
_atom_site_aniso_U_12
S25 0.0833(12) 0.1064(12) 0.1086(13) -0.0011(10) -0.0241(9) 0.0152(9)
S54 0.0695(11) 0.1430(18) 0.1246(15) 0.0199(14) -0.0005(10) 0.0068(11)
O56 0.068(2) 0.0608(19) 0.0537(17) 0.0175(15) -0.0001(15) -0.0117(16)
O29 0.083(3) 0.0337(16) 0.076(2) 0.0047(14) 0.0121(18) -0.0010(14)
O57 0.058(2) 0.084(2) 0.0602(19) 0.0200(17) -0.0046(16) -0.0197(18)
O58 0.106(3) 0.0262(15) 0.071(2) 0.0048(13) 0.0166(19) 0.0003(15)
O27 0.062(2) 0.087(2) 0.0522(18) 0.0130(17) 0.0032(15) -0.0142(18)
N50 0.072(2) 0.0268(15) 0.0472(18) 0.0056(13) 0.0036(17) -0.0016(15)
O28 0.062(2) 0.078(2) 0.064(2) 0.0166(18) -0.0099(16) -0.0194(18)
N21 0.062(2) 0.0334(16) 0.0491(19) 0.0070(14) 0.0026(17) -0.0002(16)
C3 0.060(3) 0.0423(19) 0.0330(18) -0.0091(15) 0.0046(17) -0.0086(18)
C26 0.054(3) 0.045(2) 0.047(2) -0.0008(17) 0.0045(19) -0.0064(19)
C32 0.062(3) 0.046(2) 0.0341(19) -0.0096(16) 0.0017(18) -0.0080(19)
C2 0.061(3) 0.0428(19) 0.0355(19) -0.0080(16) 0.0014(18) -0.0070(19)
C8 0.058(3) 0.053(2) 0.041(2) -0.0091(18) 0.0062(19) -0.011(2)
C33 0.060(3) 0.044(2) 0.042(2) -0.0102(17) 0.0013(19) -0.0047(19)
C20 0.050(2) 0.037(2) 0.048(2) 0.0027(17) -0.0063(18) -0.0013(17)
C34 0.068(3) 0.044(2) 0.046(2) -0.0087(18) -0.004(2) 0.002(2)
C37 0.062(3) 0.057(3) 0.041(2) -0.0103(19) 0.006(2) -0.010(2)
C49 0.065(3) 0.0302(18) 0.046(2) 0.0026(16) -0.0087(19) 0.0030(18)
C4 0.057(3) 0.042(2) 0.039(2) -0.0107(16) 0.0035(18) -0.0052(18)
C1 0.075(3) 0.045(2) 0.040(2) -0.0073(17) 0.006(2) -0.016(2)
C22 0.055(2) 0.035(2) 0.056(2) 0.0025(17) -0.0015(19) -0.0026(17)
C55 0.062(3) 0.046(2) 0.044(2) -0.0010(18) 0.005(2) -0.004(2)
C15 0.057(3) 0.057(2) 0.052(2) -0.012(2) 0.007(2) -0.009(2)
C51 0.064(3) 0.0316(18) 0.056(2) 0.0018(16) 0.006(2) 0.0010(18)
C18 0.073(3) 0.042(2) 0.042(2) -0.0038(17) 0.006(2) 0.002(2)
C19 0.068(3) 0.048(2) 0.043(2) 0.0037(18) -0.002(2) 0.001(2)
C44 0.056(3) 0.063(3) 0.053(2) -0.010(2) 0.004(2) -0.005(2)
C36 0.076(4) 0.064(3) 0.045(2) -0.004(2) 0.012(2) -0.016(3)
C30 0.071(3) 0.052(2) 0.043(2) -0.0070(18) 0.004(2) -0.012(2)
C6 0.078(3) 0.048(2) 0.041(2) 0.0040(18) 0.002(2) -0.009(2)
C31 0.066(3) 0.044(2) 0.037(2) -0.0060(16) -0.0034(19) -0.0044(19)
C11 0.069(3) 0.056(2) 0.043(2) -0.0060(19) -0.003(2) 0.000(2)
C7 0.060(3) 0.061(2) 0.047(2) 0.001(2) 0.010(2) -0.016(2)
C35 0.089(4) 0.049(3) 0.045(2) 0.0046(19) -0.001(2) -0.004(2)
C16 0.063(3) 0.058(3) 0.051(2) -0.003(2) 0.017(2) -0.016(2)
C48 0.076(3) 0.047(2) 0.043(2) 0.0010(17) -0.004(2) 0.006(2)
C47 0.077(3) 0.045(2) 0.042(2) -0.0044(17) 0.001(2) 0.009(2)
C40 0.078(4) 0.056(3) 0.046(2) -0.0095(19) -0.008(2) 0.006(2)
C5 0.068(3) 0.041(2) 0.042(2) -0.0089(17) 0.001(2) -0.003(2)
C45 0.070(3) 0.064(3) 0.050(2) -0.005(2) 0.013(2) -0.017(2)
C52 0.066(3) 0.049(2) 0.065(3) 0.008(2) 0.002(2) -0.006(2)
C9 0.056(3) 0.078(3) 0.055(3) -0.008(2) 0.010(2) -0.009(2)
C39 0.060(3) 0.088(4) 0.056(3) -0.014(3) -0.002(2) 0.012(3)
C46 0.073(3) 0.049(2) 0.057(3) -0.007(2) -0.002(2) 0.006(2)
C38 0.066(3) 0.086(4) 0.050(3) -0.011(3) 0.010(2) -0.008(3)
C43 0.115(5) 0.054(3) 0.045(2) -0.002(2) 0.004(3) -0.012(3)
C10 0.058(3) 0.082(3) 0.053(3) -0.009(2) -0.006(2) 0.006(3)
C17 0.076(3) 0.042(2) 0.054(2) -0.0053(19) -0.004(2) 0.004(2)
C42 0.135(6) 0.055(3) 0.055(3) 0.007(2) -0.011(3) 0.003(3)
C41 0.101(5) 0.069(3) 0.058(3) -0.005(3) -0.015(3) 0.020(3)
C14 0.104(5) 0.060(3) 0.048(2) 0.003(2) 0.010(3) -0.022(3)
C12 0.089(4) 0.062(3) 0.059(3) 0.000(2) -0.011(3) 0.014(3)
C23 0.072(4) 0.049(3) 0.085(4) -0.005(2) 0.010(3) -0.001(2)
C13 0.114(5) 0.060(3) 0.056(3) 0.009(2) -0.003(3) -0.003(3)
C53 0.071(4) 0.066(3) 0.081(3) 0.002(3) -0.007(3) 0.005(3)
C24 0.067(4) 0.071(4) 0.110(5) 0.027(3) 0.007(3) 0.020(3)
C1AA 0.133(8) 0.136(7) 0.137(7) -0.009(7) -0.023(6) 0.004(6)
C0AA 0.179(12) 0.172(11) 0.135(8) 0.031(8) -0.023(8) -0.034(10)

loop_
_atom_type_symbol
_atom_type_description
_atom_type_scat_dispersion_real
_atom_type_scat_dispersion_imag
_atom_type_scat_source
C C 0.0181 0.0091 'International Tables Vol C Tables 4.2.6.8 and 6.1.1.4'
H H 0.0000 0.0000 'International Tables Vol C Tables 4.2.6.8 and 6.1.1.4'
N N 0.0311 0.0180 'International Tables Vol C Tables 4.2.6.8 and 6.1.1.4'
O O 0.0492 0.0322 'International Tables Vol C Tables 4.2.6.8 and 6.1.1.4'
S S 0.3331 0.5567 'International Tables Vol C Tables 4.2.6.8 and 6.1.1.4'

loop_
_geom_angle_atom_site_label_1
_geom_angle_atom_site_label_2
_geom_angle_atom_site_label_3
_geom_angle
_geom_angle_site_symmetry_1
_geom_angle_site_symmetry_3
_geom_angle_publ_flag
C0AA S25 C24 99.8(5) . . ?
C1AA S54 C53 97.4(4) . . ?
C55 O57 H57 112(4) . . ?
C49 N50 H50 119.1 . . ?
C49 N50 C51 121.7(3) . . ?
C51 N50 H50 119.1 . . ?
C26 O28 H28 112(4) . . ?
C20 N21 H21 119.5 . . ?
C20 N21 C22 121.0(3) . . ?
C22 N21 H21 119.5 . . ?
C8 C3 C2 119.1(4) . . ?
C8 C3 C4 120.4(4) . . ?
C4 C3 C2 120.5(4) . . ?
O27 C26 O28 124.3(4) . . ?
O27 C26 C22 119.1(4) . . ?
O28 C26 C22 116.7(4) . . ?
C33 C32 C37 121.0(4) . . ?
C33 C32 C31 120.7(4) . . ?
C37 C32 C31 118.3(4) . . ?
C1 C2 C3 119.7(4) . . ?
C11 C2 C3 120.4(4) . . ?
C11 C2 C1 119.9(4) . . ?
C3 C8 C9 118.6(4) . . ?
C7 C8 C3 118.4(5) . . ?
C7 C8 C9 122.9(4) . . ?
C32 C33 C34 119.3(4) . . ?
C32 C33 C44 118.0(4) . . ?
C34 C33 C44 122.6(5) . . ?
O29 C20 N21 121.1(4) . . ?
O29 C20 C19 121.3(4) . . ?
N21 C20 C19 117.6(4) . . ?
C33 C34 C46 121.7(4) . . ?
C35 C34 C33 118.1(5) . . ?
C35 C34 C46 120.2(4) . . ?
C36 C37 C32 117.5(5) . . ?
C36 C37 C38 123.3(5) . . ?
C38 C37 C32 119.2(4) . . ?
O58 C49 N50 120.8(4) . . ?
O58 C49 C48 121.4(4) . . ?
N50 C49 C48 117.8(3) . . ?
C3 C4 C15 117.3(4) . . ?
C5 C4 C3 119.3(4) . . ?
C5 C4 C15 123.3(4) . . ?
C2 C1 C16 118.0(4) . . ?
C14 C1 C2 118.3(5) . . ?
C14 C1 C16 123.7(5) . . ?
N21 C22 C26 112.9(4) . . ?
N21 C22 H22 107.0 . . ?
N21 C22 C23 112.4(4) . . ?
C26 C22 H22 107.0 . . ?
C23 C22 C26 110.2(4) . . ?
C23 C22 H22 107.0 . . ?
O56 C55 O57 123.4(4) . . ?
O56 C55 C51 121.9(4) . . ?
O57 C55 C51 114.6(4) . . ?
C4 C15 H15 118.9 . . ?
C16 C15 C4 122.3(5) . . ?
C16 C15 H15 118.9 . . ?
N50 C51 C55 110.6(4) . . ?
N50 C51 H51 106.1 . . ?
N50 C51 C52 113.5(4) . . ?
C55 C51 H51 106.1 . . ?
C55 C51 C52 113.6(4) . . ?
C52 C51 H51 106.1 . . ?
H18A C18 H18B 107.9 . . ?
C19 C18 H18A 109.2 . . ?
C19 C18 H18B 109.2 . . ?
C17 C18 H18A 109.2 . . ?
C17 C18 H18B 109.2 . . ?
C17 C18 C19 112.1(4) . . ?
C20 C19 C18 111.0(4) . . ?
C20 C19 H19A 109.4 . . ?
C20 C19 H19B 109.4 . . ?
C18 C19 H19A 109.4 . . ?
C18 C19 H19B 109.4 . . ?
H19A C19 H19B 108.0 . . ?
C33 C44 H44 119.5 . . ?
C45 C44 C33 121.0(5) . . ?
C45 C44 H44 119.5 . . ?
C37 C36 H36 119.2 . . ?
C35 C36 C37 121.6(5) . . ?
C35 C36 H36 119.2 . . ?
C45 C30 C31 117.9(4) . . ?
C43 C30 C31 117.9(5) . . ?
C43 C30 C45 124.2(5) . . ?
C7 C6 H6 118.8 . . ?
C7 C6 C5 122.4(4) . . ?
C5 C6 H6 118.8 . . ?
C30 C31 C32 119.7(4) . . ?
C40 C31 C32 120.6(4) . . ?
C40 C31 C30 119.8(4) . . ?
C2 C11 C10 119.1(4) . . ?
C12 C11 C2 119.6(5) . . ?
C12 C11 C10 121.3(5) . . ?
C8 C7 H7 119.5 . . ?
C6 C7 C8 121.0(4) . . ?
C6 C7 H7 119.5 . . ?
C34 C35 H35 118.8 . . ?
C36 C35 C34 122.5(4) . . ?
C36 C35 H35 118.8 . . ?
C1 C16 H16 118.9 . . ?
C15 C16 C1 122.1(4) . . ?
C15 C16 H16 118.9 . . ?
C49 C48 H48A 109.3 . . ?
C49 C48 H48B 109.3 . . ?
C49 C48 C47 111.5(4) . . ?
H48A C48 H48B 108.0 . . ?
C47 C48 H48A 109.3 . . ?
C47 C48 H48B 109.3 . . ?
C48 C47 H47A 109.1 . . ?
C48 C47 H47B 109.1 . . ?
H47A C47 H47B 107.9 . . ?
C46 C47 C48 112.4(4) . . ?
C46 C47 H47A 109.1 . . ?
C46 C47 H47B 109.1 . . ?
C31 C40 C39 118.9(4) . . ?
C41 C40 C31 118.8(5) . . ?
C41 C40 C39 122.3(5) . . ?
C4 C5 C17 121.4(4) . . ?
C6 C5 C4 118.4(4) . . ?
C6 C5 C17 120.1(4) . . ?
C44 C45 C30 122.6(5) . . ?
C44 C45 H45 118.7 . . ?
C30 C45 H45 118.7 . . ?
C51 C52 H52A 109.2 . . ?
C51 C52 H52B 109.2 . . ?
H52A C52 H52B 107.9 . . ?
C53 C52 C51 111.9(4) . . ?
C53 C52 H52A 109.2 . . ?
C53 C52 H52B 109.2 . . ?
C8 C9 H9 119.1 . . ?
C10 C9 C8 121.7(5) . . ?
C10 C9 H9 119.1 . . ?
C40 C39 H39 119.6 . . ?
C38 C39 C40 120.8(5) . . ?
C38 C39 H39 119.6 . . ?
C34 C46 C47 114.0(4) . . ?
C34 C46 H46A 108.8 . . ?
C34 C46 H46B 108.8 . . ?
C47 C46 H46A 108.8 . . ?
C47 C46 H46B 108.8 . . ?
H46A C46 H46B 107.7 . . ?
C37 C38 H38 118.9 . . ?
C39 C38 C37 122.3(5) . . ?
C39 C38 H38 118.9 . . ?
C30 C43 H43 119.0 . . ?
C42 C43 C30 122.0(5) . . ?
C42 C43 H43 119.0 . . ?
C11 C10 H10 119.5 . . ?
C9 C10 C11 121.0(5) . . ?
C9 C10 H10 119.5 . . ?
C18 C17 H17A 108.9 . . ?
C18 C17 H17B 108.9 . . ?
C5 C17 C18 113.5(4) . . ?
C5 C17 H17A 108.9 . . ?
C5 C17 H17B 108.9 . . ?
H17A C17 H17B 107.7 . . ?
C43 C42 H42 120.1 . . ?
C41 C42 C43 119.8(5) . . ?
C41 C42 H42 120.1 . . ?
C40 C41 H41 119.1 . . ?
C42 C41 C40 121.7(6) . . ?
C42 C41 H41 119.1 . . ?
C1 C14 H14 119.3 . . ?
C13 C14 C1 121.4(5) . . ?
C13 C14 H14 119.3 . . ?
C11 C12 H12 120.1 . . ?
C13 C12 C11 119.9(6) . . ?
C13 C12 H12 120.1 . . ?
C22 C23 H23A 108.8 . . ?
C22 C23 H23B 108.8 . . ?
H23A C23 H23B 107.7 . . ?
C24 C23 C22 113.8(5) . . ?
C24 C23 H23A 108.8 . . ?
C24 C23 H23B 108.8 . . ?
C14 C13 C12 121.0(5) . . ?
C14 C13 H13 119.5 . . ?
C12 C13 H13 119.5 . . ?
S54 C53 H53A 108.5 . . ?
S54 C53 H53B 108.5 . . ?
C52 C53 S54 115.2(4) . . ?
C52 C53 H53A 108.5 . . ?
C52 C53 H53B 108.5 . . ?
H53A C53 H53B 107.5 . . ?
S25 C24 H24A 108.3 . . ?
S25 C24 H24B 108.3 . . ?
C23 C24 S25 115.8(4) . . ?
C23 C24 H24A 108.3 . . ?
C23 C24 H24B 108.3 . . ?
H24A C24 H24B 107.4 . . ?
S54 C1AA H1AA 109.5 . . ?
S54 C1AA H1AB 109.5 . . ?
S54 C1AA H1AC 109.5 . . ?
H1AA C1AA H1AB 109.5 . . ?
H1AA C1AA H1AC 109.5 . . ?
H1AB C1AA H1AC 109.5 . . ?
S25 C0AA H0AA 109.5 . . ?
S25 C0AA H0AB 109.5 . . ?
S25 C0AA H0AC 109.5 . . ?
H0AA C0AA H0AB 109.5 . . ?
H0AA C0AA H0AC 109.5 . . ?
H0AB C0AA H0AC 109.5 . . ?

loop_
_geom_bond_atom_site_label_1
_geom_bond_atom_site_label_2
_geom_bond_distance
_geom_bond_site_symmetry_2
_geom_bond_publ_flag
S25 C24 1.800(8) . ?
S25 C0AA 1.646(13) . ?
S54 C53 1.801(7) . ?
S54 C1AA 1.757(11) . ?
O56 C55 1.237(5) . ?
O29 C20 1.230(5) . ?
O57 H57 1.03(8) . ?
O57 C55 1.288(6) . ?
O58 C49 1.232(5) . ?
O27 C26 1.229(5) . ?
N50 H50 0.8600 . ?
N50 C49 1.328(5) . ?
N50 C51 1.451(6) . ?
O28 H28 0.98(8) . ?
O28 C26 1.273(6) . ?
N21 H21 0.8600 . ?
N21 C20 1.325(5) . ?
N21 C22 1.445(6) . ?
C3 C2 1.434(6) . ?
C3 C8 1.418(6) . ?
C3 C4 1.419(6) . ?
C26 C22 1.523(6) . ?
C32 C33 1.405(7) . ?
C32 C37 1.428(7) . ?
C32 C31 1.434(6) . ?
C2 C1 1.424(7) . ?
C2 C11 1.403(7) . ?
C8 C7 1.386(7) . ?
C8 C9 1.434(7) . ?
C33 C34 1.425(6) . ?
C33 C44 1.438(7) . ?
C20 C19 1.506(7) . ?
C34 C35 1.388(7) . ?
C34 C46 1.494(7) . ?
C37 C36 1.391(7) . ?
C37 C38 1.423(8) . ?
C49 C48 1.507(7) . ?
C4 C15 1.441(7) . ?
C4 C5 1.417(6) . ?
C1 C16 1.432(7) . ?
C1 C14 1.398(7) . ?
C22 H22 0.9800 . ?
C22 C23 1.519(7) . ?
C55 C51 1.521(6) . ?
C15 H15 0.9300 . ?
C15 C16 1.330(7) . ?
C51 H51 0.9800 . ?
C51 C52 1.521(7) . ?
C18 H18A 0.9700 . ?
C18 H18B 0.9700 . ?
C18 C19 1.531(7) . ?
C18 C17 1.519(6) . ?
C19 H19A 0.9700 . ?
C19 H19B 0.9700 . ?
C44 H44 0.9300 . ?
C44 C45 1.355(7) . ?
C36 H36 0.9300 . ?
C36 C35 1.365(8) . ?
C30 C31 1.428(7) . ?
C30 C45 1.413(8) . ?
C30 C43 1.395(7) . ?
C6 H6 0.9300 . ?
C6 C7 1.376(7) . ?
C6 C5 1.382(7) . ?
C31 C40 1.409(7) . ?
C11 C10 1.427(8) . ?
C11 C12 1.399(7) . ?
C7 H7 0.9300 . ?
C35 H35 0.9300 . ?
C16 H16 0.9300 . ?
C48 H48A 0.9700 . ?
C48 H48B 0.9700 . ?
C48 C47 1.533(7) . ?
C47 H47A 0.9700 . ?
C47 H47B 0.9700 . ?
C47 C46 1.532(7) . ?
C40 C39 1.438(8) . ?
C40 C41 1.398(8) . ?
C5 C17 1.501(7) . ?
C45 H45 0.9300 . ?
C52 H52A 0.9700 . ?
C52 H52B 0.9700 . ?
C52 C53 1.517(7) . ?
C9 H9 0.9300 . ?
C9 C10 1.345(8) . ?
C39 H39 0.9300 . ?
C39 C38 1.332(8) . ?
C46 H46A 0.9700 . ?
C46 H46B 0.9700 . ?
C38 H38 0.9300 . ?
C43 H43 0.9300 . ?
C43 C42 1.376(10) . ?
C10 H10 0.9300 . ?
C17 H17A 0.9700 . ?
C17 H17B 0.9700 . ?
C42 H42 0.9300 . ?
C42 C41 1.361(10) . ?
C41 H41 0.9300 . ?
C14 H14 0.9300 . ?
C14 C13 1.362(9) . ?
C12 H12 0.9300 . ?
C12 C13 1.388(9) . ?
C23 H23A 0.9700 . ?
C23 H23B 0.9700 . ?
C23 C24 1.509(9) . ?
C13 H13 0.9300 . ?
C53 H53A 0.9700 . ?
C53 H53B 0.9700 . ?
C24 H24A 0.9700 . ?
C24 H24B 0.9700 . ?
C1AA H1AA 0.9600 . ?
C1AA H1AB 0.9600 . ?
C1AA H1AC 0.9600 . ?
C0AA H0AA 0.9600 . ?
C0AA H0AB 0.9600 . ?
C0AA H0AC 0.9600 . ?

loop_
_geom_torsion_atom_site_label_1
_geom_torsion_atom_site_label_2
_geom_torsion_atom_site_label_3
_geom_torsion_atom_site_label_4
_geom_torsion
_geom_torsion_site_symmetry_1
_geom_torsion_site_symmetry_2
_geom_torsion_site_symmetry_3
_geom_torsion_site_symmetry_4
_geom_torsion_publ_flag
O56 C55 C51 N50 -137.2(4) . . . . ?
O56 C55 C51 C52 -8.1(6) . . . . ?
O29 C20 C19 C18 55.3(6) . . . . ?
O57 C55 C51 N50 46.4(5) . . . . ?
O57 C55 C51 C52 175.5(4) . . . . ?
O58 C49 C48 C47 -57.8(6) . . . . ?
O27 C26 C22 N21 156.8(4) . . . . ?
O27 C26 C22 C23 -76.6(5) . . . . ?
N50 C49 C48 C47 121.8(4) . . . . ?
N50 C51 C52 C53 -64.4(5) . . . . ?
O28 C26 C22 N21 -24.2(5) . . . . ?
O28 C26 C22 C23 102.4(5) . . . . ?
N21 C20 C19 C18 -125.4(4) . . . . ?
N21 C22 C23 C24 -56.8(6) . . . . ?
C3 C2 C1 C16 0.3(6) . . . . ?
C3 C2 C1 C14 -179.9(4) . . . . ?
C3 C2 C11 C10 0.2(6) . . . . ?
C3 C2 C11 C12 180.0(4) . . . . ?
C3 C8 C7 C6 -0.4(6) . . . . ?
C3 C8 C9 C10 0.5(7) . . . . ?
C3 C4 C15 C16 -1.3(6) . . . . ?
C3 C4 C5 C6 -0.6(5) . . . . ?
C3 C4 C5 C17 -179.2(4) . . . . ?
C26 C22 C23 C24 176.3(4) . . . . ?
C32 C33 C34 C35 1.1(6) . . . . ?
C32 C33 C34 C46 -179.4(4) . . . . ?
C32 C33 C44 C45 0.1(6) . . . . ?
C32 C37 C36 C35 0.8(6) . . . . ?
C32 C37 C38 C39 0.8(7) . . . . ?
C32 C31 C40 C39 1.1(6) . . . . ?
C32 C31 C40 C41 -179.0(4) . . . . ?
C2 C3 C8 C7 178.9(4) . . . . ?
C2 C3 C8 C9 -0.9(6) . . . . ?
C2 C3 C4 C15 1.7(5) . . . . ?
C2 C3 C4 C5 -178.5(3) . . . . ?
C2 C1 C16 C15 0.2(6) . . . . ?
C2 C1 C14 C13 0.2(7) . . . . ?
C2 C11 C10 C9 -0.7(7) . . . . ?
C2 C11 C12 C13 -0.5(7) . . . . ?
C8 C3 C2 C1 179.9(4) . . . . ?
C8 C3 C2 C11 0.6(5) . . . . ?
C8 C3 C4 C15 -179.4(4) . . . . ?
C8 C3 C4 C5 0.5(5) . . . . ?
C8 C9 C10 C11 0.3(8) . . . . ?
C33 C32 C37 C36 -0.3(6) . . . . ?
C33 C32 C37 C38 179.6(4) . . . . ?
C33 C32 C31 C30 -0.1(6) . . . . ?
C33 C32 C31 C40 179.5(4) . . . . ?
C33 C34 C35 C36 -0.6(7) . . . . ?
C33 C34 C46 C47 -87.5(5) . . . . ?
C33 C44 C45 C30 -0.2(7) . . . . ?
C20 N21 C22 C26 -72.4(5) . . . . ?
C20 N21 C22 C23 162.1(4) . . . . ?
C34 C33 C44 C45 -178.6(4) . . . . ?
C37 C32 C33 C34 -0.7(6) . . . . ?
C37 C32 C33 C44 -179.5(4) . . . . ?
C37 C32 C31 C30 179.5(4) . . . . ?
C37 C32 C31 C40 -1.0(6) . . . . ?
C37 C36 C35 C34 -0.4(7) . . . . ?
C49 N50 C51 C55 53.4(5) . . . . ?
C49 N50 C51 C52 -75.8(5) . . . . ?
C49 C48 C47 C46 -69.7(5) . . . . ?
C4 C3 C2 C1 -1.2(5) . . . . ?
C4 C3 C2 C11 179.6(4) . . . . ?
C4 C3 C8 C7 0.0(6) . . . . ?
C4 C3 C8 C9 -179.9(4) . . . . ?
C4 C15 C16 C1 0.4(7) . . . . ?
C4 C5 C17 C18 87.0(5) . . . . ?
C1 C2 C11 C10 -179.0(4) . . . . ?
C1 C2 C11 C12 0.7(6) . . . . ?
C1 C14 C13 C12 0.0(8) . . . . ?
C22 N21 C20 O29 0.2(6) . . . . ?
C22 N21 C20 C19 -179.1(4) . . . . ?
C22 C23 C24 S25 -62.0(6) . . . . ?
C55 C51 C52 C53 168.0(4) . . . . ?
C15 C4 C5 C6 179.3(4) . . . . ?
C15 C4 C5 C17 0.7(6) . . . . ?
C51 N50 C49 O58 1.6(7) . . . . ?
C51 N50 C49 C48 -178.0(4) . . . . ?
C51 C52 C53 S54 176.8(4) . . . . ?
C19 C18 C17 C5 -171.4(4) . . . . ?
C44 C33 C34 C35 179.9(4) . . . . ?
C44 C33 C34 C46 -0.7(6) . . . . ?
C36 C37 C38 C39 -179.3(5) . . . . ?
C30 C31 C40 C39 -179.4(4) . . . . ?
C30 C31 C40 C41 0.5(6) . . . . ?
C30 C43 C42 C41 -0.5(8) . . . . ?
C6 C5 C17 C18 -91.5(5) . . . . ?
C31 C32 C33 C34 178.8(3) . . . . ?
C31 C32 C33 C44 0.1(6) . . . . ?
C31 C32 C37 C36 -179.8(4) . . . . ?
C31 C32 C37 C38 0.1(6) . . . . ?
C31 C30 C45 C44 0.2(7) . . . . ?
C31 C30 C43 C42 0.9(7) . . . . ?
C31 C40 C39 C38 -0.2(7) . . . . ?
C31 C40 C41 C42 -0.1(8) . . . . ?
C11 C2 C1 C16 179.5(4) . . . . ?
C11 C2 C1 C14 -0.6(6) . . . . ?
C11 C12 C13 C14 0.1(8) . . . . ?
C7 C8 C9 C10 -179.4(5) . . . . ?
C7 C6 C5 C4 0.2(6) . . . . ?
C7 C6 C5 C17 178.8(4) . . . . ?
C35 C34 C46 C47 91.9(5) . . . . ?
C16 C1 C14 C13 -179.9(5) . . . . ?
C48 C47 C46 C34 175.9(4) . . . . ?
C40 C39 C38 C37 -0.7(8) . . . . ?
C5 C4 C15 C16 178.8(4) . . . . ?
C5 C6 C7 C8 0.3(7) . . . . ?
C45 C30 C31 C32 0.0(6) . . . . ?
C45 C30 C31 C40 -179.6(4) . . . . ?
C45 C30 C43 C42 179.5(5) . . . . ?
C9 C8 C7 C6 179.5(4) . . . . ?
C39 C40 C41 C42 179.8(5) . . . . ?
C46 C34 C35 C36 179.9(4) . . . . ?
C38 C37 C36 C35 -179.1(5) . . . . ?
C43 C30 C31 C32 178.6(4) . . . . ?
C43 C30 C31 C40 -0.9(6) . . . . ?
C43 C30 C45 C44 -178.4(4) . . . . ?
C43 C42 C41 C40 0.0(8) . . . . ?
C10 C11 C12 C13 179.3(5) . . . . ?
C17 C18 C19 C20 73.3(5) . . . . ?
C41 C40 C39 C38 179.9(5) . . . . ?
C14 C1 C16 C15 -179.7(4) . . . . ?
C12 C11 C10 C9 179.6(5) . . . . ?
C1AA S54 C53 C52 -80.6(6) . . . . ?
C0AA S25 C24 C23 -66.8(7) . . . . ?
